data_4070556
loop_
_publ_author_name
'Jim\'enez, M. Victoria'
'P\'erez-Torrente, Jes\'us J.'
'Bartolom\'e, M. Isabel'
'Gierz, Verena'
'Lahoz, Fernando J.'
'Oro, Luis A.'

_publ_section_title
;
 Rhodium(I) Complexes with Hemilabile N-Heterocyclic Carbenes: Efficient
 Alkyne Hydrosilylation Catalysts
;
_journal_issue 2
_journal_name_full Organometallics
_journal_page_first 224
_journal_paper_doi 10.1021/om700728a
_journal_volume 27
_journal_year 2008
_chemical_formula_moiety 'C16 H27 Cl N3 Rh'
_chemical_formula_sum 'C16 H27 Cl N3 Rh'
_chemical_formula_weight 399.77
_chemical_name_systematic
; 
 ? 
;
_space_group_IT_number 14
_symmetry_cell_setting monoclinic
_symmetry_space_group_name_Hall '-P 2ybc'
_symmetry_space_group_name_H-M 'P 1 21/c 1'
_atom_sites_solution_hydrogens geom
_atom_sites_solution_primary direct
_atom_sites_solution_secondary difmap
_audit_creation_method SHELXL-97
_cell_angle_alpha 90.00
_cell_angle_beta 97.2510(10)
_cell_angle_gamma 90.00
_cell_formula_units_Z 4
_cell_length_a 10.3428(7)
_cell_length_b 13.0938(9)
_cell_length_c 12.7756(9)
_cell_measurement_reflns_used 9743
_cell_measurement_temperature 100(2)
_cell_measurement_theta_max 28.28
_cell_measurement_theta_min 2.24
_cell_volume 1716.3(2)
_computing_cell_refinement 'SAINT+ v. 6.01 (Bruker AXS, 2000)'
_computing_data_collection 'SMART v. 5.611 (Bruker AXS, 2000)'
_computing_data_reduction 'SAINT+ v. 6.01 (Bruker AXS, 2000)'
_computing_molecular_graphics 'XP program, SHELXTL v6.12, Bruker2000'
_computing_publication_material 'XCIF program, SHELXTLv6.12, BrukerAXS'
_computing_structure_refinement 'SHELXL-97 (Sheldrick, 1997)'
_computing_structure_solution 'SHELXS-97 (Sheldrick, 1990)'
_diffrn_ambient_temperature 100(2)
_diffrn_detector_area_resol_mean 8.26
_diffrn_measured_fraction_theta_full 0.999
_diffrn_measured_fraction_theta_max 0.979
_diffrn_measurement_device_type 'Bruker SMART APEX CCD system'
_diffrn_measurement_method '\w rotations with narrow frames'
_diffrn_radiation_monochromator graphite
_diffrn_radiation_source 'fine-focus sealed tube'
_diffrn_radiation_type MoK\a
_diffrn_radiation_wavelength 0.71073
_diffrn_reflns_av_R_equivalents 0.0310
_diffrn_reflns_av_sigmaI/netI 0.0234
_diffrn_reflns_limit_h_max 13
_diffrn_reflns_limit_h_min -13
_diffrn_reflns_limit_k_max 17
_diffrn_reflns_limit_k_min -17
_diffrn_reflns_limit_l_max 16
_diffrn_reflns_limit_l_min -16
_diffrn_reflns_number 20970
_diffrn_reflns_theta_full 27.50
_diffrn_reflns_theta_max 28.30
_diffrn_reflns_theta_min 1.98
_diffrn_standards_decay_% 'no decay'
_exptl_absorpt_coefficient_mu 1.148
_exptl_absorpt_correction_T_max 0.9147
_exptl_absorpt_correction_T_min 0.8314
_exptl_absorpt_correction_type multi-scan
_exptl_absorpt_process_details
; 
 SADABS: Area-Detector Absorption Correction. (1996)  Bruker-AXS 
 within SAINT+ package, v. 6.01.   
;
_exptl_crystal_colour yellow
_exptl_crystal_density_diffrn 1.547
_exptl_crystal_density_method 'not measured'
_exptl_crystal_description 'irregular block'
_exptl_crystal_F_000 824
_exptl_crystal_size_max 0.167
_exptl_crystal_size_mid 0.125
_exptl_crystal_size_min 0.079
_refine_diff_density_max 0.532
_refine_diff_density_min -0.303
_refine_diff_density_rms 0.072
_refine_ls_extinction_method none
_refine_ls_goodness_of_fit_ref 1.106
_refine_ls_hydrogen_treatment mixed
_refine_ls_matrix_type full
_refine_ls_number_parameters 298
_refine_ls_number_reflns 4181
_refine_ls_number_restraints 0
_refine_ls_restrained_S_all 1.106
_refine_ls_R_factor_all 0.0258
_refine_ls_R_factor_gt 0.0233
_refine_ls_shift/su_max 0.001
_refine_ls_shift/su_mean 0.000
_refine_ls_structure_factor_coef Fsqd
_refine_ls_weighting_details 'calc w=1/[\s^2^(Fo^2^)+(0.0198P)^2^+1.0970P] where P=(Fo^2^+2Fc^2^)/3'
_refine_ls_weighting_scheme calc
_refine_ls_wR_factor_gt 0.0512
_refine_ls_wR_factor_ref 0.0522
_reflns_number_gt 3921
_reflns_number_total 4181
_reflns_threshold_expression >2sigma(I)
_cod_data_source_file om700728a1.cif
_cod_data_source_block compound_11
_cod_original_sg_symbol_H-M P21/c
_cod_database_code 4070556

loop_
_symmetry_equiv_pos_as_xyz
'x, y, z'
'-x, y+1/2, -z+1/2'
'-x, -y, -z'
'x, -y-1/2, z-1/2'

loop_
_atom_site_label
_atom_site_type_symbol
_atom_site_fract_x
_atom_site_fract_y
_atom_site_fract_z
_atom_site_U_iso_or_equiv
_atom_site_adp_type
_atom_site_occupancy
_atom_site_symmetry_multiplicity
_atom_site_calc_flag
Rh Rh 0.312742(12) 0.110163(10) 0.223957(10) 0.01254(5) Uani 1 1 d
Cl Cl 0.11088(4) 0.06800(3) 0.28552(3) 0.01762(9) Uani 1 1 d
N1 N 0.18551(14) 0.04087(12) 0.01019(12) 0.0171(3) Uani 1 1 d
N2 N 0.16132(14) 0.20277(11) 0.02227(11) 0.0149(3) Uani 1 1 d
N3 N -0.08363(14) 0.28494(12) 0.08000(12) 0.0191(3) Uani 1 1 d
C1 C 0.21486(16) 0.12089(13) 0.07637(14) 0.0149(3) Uani 1 1 d
C2 C 0.11363(18) 0.07234(16) -0.08350(15) 0.0219(4) Uani 1 1 d
H2 H 0.084(2) 0.0299(18) -0.1349(19) 0.028(6) Uiso 1 1 d
C3 C 0.09800(18) 0.17360(16) -0.07536(14) 0.0205(4) Uani 1 1 d
H3 H 0.056(2) 0.2175(18) -0.1181(19) 0.030(6) Uiso 1 1 d
C4 C 0.2250(2) -0.06442(15) 0.03449(17) 0.0231(4) Uani 1 1 d
H4A H 0.235(2) -0.0728(18) 0.109(2) 0.030(6) Uiso 1 1 d
H4B H 0.305(2) -0.0764(18) 0.0098(19) 0.030(6) Uiso 1 1 d
H4C H 0.163(2) -0.1093(16) -0.0009(18) 0.021(6) Uiso 1 1 d
C5 C 0.15226(17) 0.30532(14) 0.06680(15) 0.0172(3) Uani 1 1 d
H5A H 0.139(2) 0.3509(17) 0.0095(17) 0.021(5) Uiso 1 1 d
H5B H 0.233(2) 0.3220(15) 0.1079(16) 0.017(5) Uiso 1 1 d
C6 C 0.04312(17) 0.31368(14) 0.13524(14) 0.0165(3) Uani 1 1 d
H6A H 0.044(2) 0.3839(16) 0.1636(17) 0.019(5) Uiso 1 1 d
H6B H 0.0636(19) 0.2697(15) 0.1921(16) 0.013(5) Uiso 1 1 d
C7 C -0.1337(2) 0.35955(17) 0.00042(17) 0.0263(4) Uani 1 1 d
H7A H -0.213(2) 0.3351(19) -0.0358(19) 0.031(6) Uiso 1 1 d
H7B H -0.150(2) 0.4276(19) 0.0333(19) 0.030(6) Uiso 1 1 d
H7C H -0.075(2) 0.3681(18) -0.049(2) 0.032(7) Uiso 1 1 d
C8 C -0.1762(2) 0.27035(18) 0.15621(19) 0.0282(5) Uani 1 1 d
H8A H -0.261(3) 0.249(2) 0.119(2) 0.042(7) Uiso 1 1 d
H8B H -0.190(2) 0.3326(19) 0.1953(18) 0.027(6) Uiso 1 1 d
H8C H -0.145(3) 0.216(2) 0.204(2) 0.045(8) Uiso 1 1 d
C9 C 0.47390(16) 0.19722(14) 0.18975(14) 0.0161(3) Uani 1 1 d
H9 H 0.4443(19) 0.2429(16) 0.1365(16) 0.016(5) Uiso 1 1 d
C10 C 0.55375(17) 0.24245(14) 0.28736(15) 0.0180(4) Uani 1 1 d
H10A H 0.573(2) 0.3132(17) 0.2732(17) 0.021(5) Uiso 1 1 d
H10B H 0.6380(19) 0.2044(15) 0.2983(15) 0.011(5) Uiso 1 1 d
C11 C 0.48184(19) 0.23582(15) 0.38554(15) 0.0197(4) Uani 1 1 d
H11A H 0.427(2) 0.2937(18) 0.3861(18) 0.029(6) Uiso 1 1 d
H11B H 0.545(2) 0.2409(18) 0.4500(18) 0.030(6) Uiso 1 1 d
C12 C 0.39797(17) 0.14160(14) 0.38723(14) 0.0167(3) Uani 1 1 d
H12 H 0.326(2) 0.1511(16) 0.4207(16) 0.015(5) Uiso 1 1 d
C13 C 0.43307(18) 0.04391(15) 0.36240(14) 0.0193(4) Uani 1 1 d
H13 H 0.382(2) -0.0101(16) 0.3788(16) 0.018(5) Uiso 1 1 d
C14 C 0.56697(19) 0.01359(15) 0.33628(17) 0.0237(4) Uani 1 1 d
H14A H 0.586(2) -0.054(2) 0.3615(19) 0.033(6) Uiso 1 1 d
H14B H 0.632(2) 0.0572(17) 0.3762(17) 0.021(5) Uiso 1 1 d
C15 C 0.57905(19) 0.01836(15) 0.21784(17) 0.0243(4) Uani 1 1 d
H15A H 0.560(2) -0.0450(19) 0.1884(19) 0.032(6) Uiso 1 1 d
H15B H 0.671(2) 0.0303(17) 0.2025(17) 0.025(6) Uiso 1 1 d
C16 C 0.48802(17) 0.09501(14) 0.15817(15) 0.0181(4) Uani 1 1 d
H16 H 0.470(2) 0.0828(17) 0.0860(18) 0.022(6) Uiso 1 1 d

loop_
_atom_site_aniso_label
_atom_site_aniso_U_11
_atom_site_aniso_U_22
_atom_site_aniso_U_33
_atom_site_aniso_U_23
_atom_site_aniso_U_13
_atom_site_aniso_U_12
Rh 0.01256(7) 0.01362(7) 0.01129(7) 0.00017(5) 0.00092(5) -0.00055(5)
Cl 0.01641(19) 0.0201(2) 0.0166(2) 0.00100(16) 0.00287(15) -0.00425(16)
N1 0.0163(7) 0.0190(8) 0.0159(7) -0.0036(6) 0.0010(6) -0.0005(6)
N2 0.0146(7) 0.0177(7) 0.0126(7) -0.0003(6) 0.0022(5) 0.0003(6)
N3 0.0153(7) 0.0227(8) 0.0195(8) -0.0037(6) 0.0032(6) 0.0000(6)
C1 0.0128(8) 0.0179(8) 0.0147(8) -0.0011(7) 0.0045(6) -0.0020(6)
C2 0.0200(9) 0.0306(10) 0.0142(9) -0.0064(8) -0.0009(7) 0.0006(8)
C3 0.0182(8) 0.0307(10) 0.0123(8) -0.0006(8) 0.0004(7) 0.0041(8)
C4 0.0259(10) 0.0169(9) 0.0261(11) -0.0052(8) 0.0016(8) 0.0018(8)
C5 0.0166(8) 0.0154(8) 0.0194(9) 0.0003(7) 0.0013(7) -0.0006(7)
C6 0.0186(8) 0.0161(8) 0.0145(8) -0.0017(7) 0.0012(7) 0.0011(7)
C7 0.0208(9) 0.0329(11) 0.0238(10) -0.0039(9) -0.0026(8) 0.0069(8)
C8 0.0235(10) 0.0297(11) 0.0340(12) -0.0099(10) 0.0134(9) -0.0061(9)
C9 0.0140(8) 0.0193(9) 0.0155(8) 0.0030(7) 0.0036(6) -0.0016(7)
C10 0.0165(8) 0.0172(9) 0.0205(9) -0.0004(7) 0.0028(7) -0.0033(7)
C11 0.0215(9) 0.0203(9) 0.0172(9) -0.0020(7) 0.0023(7) -0.0027(7)
C12 0.0178(8) 0.0227(9) 0.0096(8) 0.0003(7) 0.0011(6) -0.0018(7)
C13 0.0194(8) 0.0210(9) 0.0161(9) 0.0056(7) -0.0035(7) -0.0023(7)
C14 0.0207(9) 0.0181(9) 0.0302(11) 0.0028(8) -0.0042(8) 0.0029(8)
C15 0.0213(9) 0.0180(9) 0.0339(11) -0.0056(8) 0.0047(8) 0.0019(7)
C16 0.0145(8) 0.0223(9) 0.0181(9) -0.0037(7) 0.0047(7) -0.0005(7)

loop_
_atom_type_symbol
_atom_type_description
_atom_type_scat_dispersion_real
_atom_type_scat_dispersion_imag
_atom_type_scat_source
C C 0.0033 0.0016 'International Tables Vol C Tables 4.2.6.8 and 6.1.1.4'
H H 0.0000 0.0000 'International Tables Vol C Tables 4.2.6.8 and 6.1.1.4'
N N 0.0061 0.0033 'International Tables Vol C Tables 4.2.6.8 and 6.1.1.4'
Cl Cl 0.1484 0.1585 'International Tables Vol C Tables 4.2.6.8 and 6.1.1.4'
Rh Rh -1.1178 0.9187 'International Tables Vol C Tables 4.2.6.8 and 6.1.1.4'

loop_
_geom_angle_atom_site_label_1
_geom_angle_atom_site_label_2
_geom_angle_atom_site_label_3
_geom_angle
C1 Rh C16 89.39(7)
C1 Rh C9 94.86(7)
C16 Rh C9 39.14(7)
C1 Rh C12 164.13(7)
C16 Rh C12 97.72(7)
C9 Rh C12 82.11(7)
C1 Rh C13 159.43(7)
C16 Rh C13 81.71(7)
C9 Rh C13 89.89(7)
C12 Rh C13 36.43(7)
C1 Rh Cl 88.15(5)
C16 Rh Cl 160.82(5)
C9 Rh Cl 160.03(5)
C12 Rh Cl 89.62(5)
C13 Rh Cl 94.20(5)
C1 N1 C2 111.18(16)
C1 N1 C4 124.21(15)
C2 N1 C4 124.61(16)
C1 N2 C3 110.91(15)
C1 N2 C5 124.66(15)
C3 N2 C5 123.71(15)
C7 N3 C6 112.54(15)
C7 N3 C8 110.34(17)
C6 N3 C8 109.63(15)
N2 C1 N1 104.37(15)
N2 C1 Rh 130.72(13)
N1 C1 Rh 124.88(13)
C3 C2 N1 106.44(16)
C3 C2 H2 130.1(15)
N1 C2 H2 123.4(15)
C2 C3 N2 107.09(16)
C2 C3 H3 131.3(16)
N2 C3 H3 121.6(16)
N1 C4 H4A 108.2(15)
N1 C4 H4B 108.8(15)
H4A C4 H4B 110(2)
N1 C4 H4C 109.4(13)
H4A C4 H4C 113(2)
H4B C4 H4C 108(2)
N2 C5 C6 112.24(14)
N2 C5 H5A 106.8(13)
C6 C5 H5A 110.9(13)
N2 C5 H5B 109.1(12)
C6 C5 H5B 109.4(12)
H5A C5 H5B 108.2(18)
N3 C6 C5 113.05(15)
N3 C6 H6A 112.6(12)
C5 C6 H6A 107.7(13)
N3 C6 H6B 108.7(12)
C5 C6 H6B 107.0(12)
H6A C6 H6B 107.4(17)
N3 C7 H7A 108.9(15)
N3 C7 H7B 111.5(14)
H7A C7 H7B 108(2)
N3 C7 H7C 110.6(15)
H7A C7 H7C 108(2)
H7B C7 H7C 110(2)
N3 C8 H8A 109.2(15)
N3 C8 H8B 112.3(14)
H8A C8 H8B 108.3(19)
N3 C8 H8C 108.7(17)
H8A C8 H8C 107(2)
H8B C8 H8C 111(2)
C16 C9 C10 122.49(16)
C16 C9 Rh 70.11(10)
C10 C9 Rh 113.62(12)
C16 C9 H9 116.0(13)
C10 C9 H9 116.3(13)
Rh C9 H9 107.7(12)
C9 C10 C11 112.13(15)
C9 C10 H10A 108.7(13)
C11 C10 H10A 109.7(13)
C9 C10 H10B 107.1(11)
C11 C10 H10B 111.1(11)
H10A C10 H10B 107.9(17)
C12 C11 C10 113.28(15)
C12 C11 H11A 107.8(14)
C10 C11 H11A 108.2(14)
C12 C11 H11B 111.2(14)
C10 C11 H11B 110.0(13)
H11A C11 H11B 105.9(19)
C13 C12 C11 125.93(17)
C13 C12 Rh 72.15(10)
C11 C12 Rh 107.56(12)
C13 C12 H12 119.2(13)
C11 C12 H12 113.6(13)
Rh C12 H12 102.6(13)
C12 C13 C14 124.60(17)
C12 C13 Rh 71.42(10)
C14 C13 Rh 111.37(13)
C12 C13 H13 118.8(13)
C14 C13 H13 114.7(13)
Rh C13 H13 101.5(13)
C13 C14 C15 113.34(15)
C13 C14 H14A 108.8(14)
C15 C14 H14A 109.4(15)
C13 C14 H14B 108.4(13)
C15 C14 H14B 110.9(13)
H14A C14 H14B 105.6(19)
C16 C15 C14 113.60(16)
C16 C15 H15A 107.5(15)
C14 C15 H15A 108.9(15)
C16 C15 H15B 109.9(13)
C14 C15 H15B 113.3(13)
H15A C15 H15B 102.9(19)
C9 C16 C15 124.39(17)
C9 C16 Rh 70.76(10)
C15 C16 Rh 111.96(13)
C9 C16 H16 115.6(14)
C15 C16 H16 114.7(14)
Rh C16 H16 109.8(14)

loop_
_geom_bond_atom_site_label_1
_geom_bond_atom_site_label_2
_geom_bond_distance
Rh C1 2.0292(17)
Rh C16 2.1016(18)
Rh C9 2.1101(17)
Rh C12 2.1985(17)
Rh C13 2.2078(17)
Rh Cl 2.3868(4)
N1 C1 1.356(2)
N1 C2 1.389(2)
N1 C4 1.460(2)
N2 C1 1.355(2)
N2 C3 1.387(2)
N2 C5 1.466(2)
N3 C7 1.457(3)
N3 C6 1.458(2)
N3 C8 1.462(2)
C2 C3 1.341(3)
C2 H2 0.89(2)
C3 H3 0.87(2)
C4 H4A 0.96(2)
C4 H4B 0.93(3)
C4 H4C 0.94(2)
C5 C6 1.517(2)
C5 H5A 0.94(2)
C5 H5B 0.96(2)
C6 H6A 0.99(2)
C6 H6B 0.93(2)
C7 H7A 0.95(2)
C7 H7B 1.01(2)
C7 H7C 0.94(3)
C8 H8A 0.99(3)
C8 H8B 0.98(2)
C8 H8C 0.96(3)
C9 C16 1.411(3)
C9 C10 1.526(2)
C9 H9 0.93(2)
C10 C11 1.539(3)
C10 H10A 0.97(2)
C10 H10B 1.00(2)
C11 C12 1.510(3)
C11 H11A 0.95(2)
C11 H11B 0.98(2)
C12 C13 1.378(3)
C12 H12 0.91(2)
C13 C14 1.518(3)
C13 H13 0.93(2)
C14 C15 1.535(3)
C14 H14A 0.95(3)
C14 H14B 0.97(2)
C15 C16 1.515(3)
C15 H15A 0.92(2)
C15 H15B 1.00(2)
C16 H16 0.93(2)

loop_
_geom_torsion_atom_site_label_1
_geom_torsion_atom_site_label_2
_geom_torsion_atom_site_label_3
_geom_torsion_atom_site_label_4
_geom_torsion
C3 N2 C1 N1 0.91(19)
C5 N2 C1 N1 171.47(15)
C3 N2 C1 Rh -177.16(13)
C5 N2 C1 Rh -6.6(3)
C2 N1 C1 N2 -0.54(19)
C4 N1 C1 N2 179.24(16)
C2 N1 C1 Rh 177.68(13)
C4 N1 C1 Rh -2.5(2)
C16 Rh C1 N2 -104.93(16)
C9 Rh C1 N2 -66.13(17)
C12 Rh C1 N2 12.0(3)
C13 Rh C1 N2 -168.89(17)
Cl Rh C1 N2 94.09(16)
C16 Rh C1 N1 77.36(15)
C9 Rh C1 N1 116.15(15)
C12 Rh C1 N1 -165.7(2)
C13 Rh C1 N1 13.4(3)
Cl Rh C1 N1 -83.62(14)
C1 N1 C2 C3 0.0(2)
C4 N1 C2 C3 -179.82(17)
N1 C2 C3 N2 0.6(2)
C1 N2 C3 C2 -1.0(2)
C5 N2 C3 C2 -171.63(16)
C1 N2 C5 C6 -77.4(2)
C3 N2 C5 C6 92.0(2)
C7 N3 C6 C5 -70.8(2)
C8 N3 C6 C5 165.99(16)
N2 C5 C6 N3 -56.1(2)
C1 Rh C9 C16 -83.02(11)
C12 Rh C9 C16 112.65(12)
C13 Rh C9 C16 76.94(11)
Cl Rh C9 C16 179.00(11)
C1 Rh C9 C10 159.25(13)
C16 Rh C9 C10 -117.72(18)
C12 Rh C9 C10 -5.07(13)
C13 Rh C9 C10 -40.78(13)
Cl Rh C9 C10 61.3(2)
C16 C9 C10 C11 -94.1(2)
Rh C9 C10 C11 -13.37(19)
C9 C10 C11 C12 33.8(2)
C10 C11 C12 C13 43.9(2)
C10 C11 C12 Rh -36.42(18)
C1 Rh C12 C13 179.4(2)
C16 Rh C12 C13 -64.62(12)
C9 Rh C12 C13 -100.62(12)
Cl Rh C12 C13 97.61(11)
C1 Rh C12 C11 -57.5(3)
C16 Rh C12 C11 58.39(13)
C9 Rh C12 C11 22.39(13)
C13 Rh C12 C11 123.01(18)
Cl Rh C12 C11 -139.39(12)
C11 C12 C13 C14 4.5(3)
Rh C12 C13 C14 103.60(18)
C11 C12 C13 Rh -99.09(17)
C1 Rh C13 C12 -179.57(17)
C16 Rh C13 C12 115.21(12)
C9 Rh C13 C12 76.80(12)
Cl Rh C13 C12 -83.64(11)
C1 Rh C13 C14 59.6(3)
C16 Rh C13 C14 -5.57(13)
C9 Rh C13 C14 -43.99(14)
C12 Rh C13 C14 -120.79(18)
Cl Rh C13 C14 155.57(13)
C12 C13 C14 C15 -91.6(2)
Rh C13 C14 C15 -10.0(2)
C13 C14 C15 C16 27.3(2)
C10 C9 C16 C15 2.0(3)
Rh C9 C16 C15 -103.95(18)
C10 C9 C16 Rh 105.94(16)
C14 C15 C16 C9 49.2(3)
C14 C15 C16 Rh -31.9(2)
C1 Rh C16 C9 98.47(11)
C12 Rh C16 C9 -67.29(11)
C13 Rh C16 C9 -100.13(11)
Cl Rh C16 C9 -178.96(12)
C1 Rh C16 C15 -141.24(14)
C9 Rh C16 C15 120.29(18)
C12 Rh C16 C15 52.99(14)
C13 Rh C16 C15 20.16(13)
Cl Rh C16 C15 -58.7(2)
